data_2221977
loop_
_publ_author_name
'Dai, Jing'

_publ_section_title
;
 4-(2<i>H</i>-Tetrazol-5-yl)pyridinium perchlorate
;
_journal_coeditor_code CV2545
_journal_issue 6
_journal_name_full 'Acta Crystallographica Section E'
_journal_page_first o1349
_journal_paper_doi 10.1107/S1600536809018200
_journal_volume 65
_journal_year 2009
_chemical_formula_iupac 'C6 H6 N5 +, Cl O4 -'
_chemical_formula_moiety 'C6 H6 N5 +, Cl O4 -'
_chemical_formula_sum 'C6 H6 Cl N5 O4'
_chemical_formula_weight 247.61
_chemical_name_systematic
;
4-(2<i>H</i>-Tetrazol-5-yl)pyridinium perchlorate
;
_space_group_IT_number 14
_symmetry_cell_setting monoclinic
_symmetry_space_group_name_Hall '-P 2yn'
_symmetry_space_group_name_H-M 'P 1 21/n 1'
_atom_sites_solution_hydrogens geom
_atom_sites_solution_primary direct
_atom_sites_solution_secondary difmap
_audit_creation_method SHELXL-97
_cell_angle_alpha 90.00
_cell_angle_beta 101.78(3)
_cell_angle_gamma 90.00
_cell_formula_units_Z 4
_cell_length_a 5.2033(10)
_cell_length_b 14.764(3)
_cell_length_c 12.244(2)
_cell_measurement_reflns_used 2108
_cell_measurement_temperature 298(2)
_cell_measurement_theta_max 27.47
_cell_measurement_theta_min 3.24
_cell_volume 920.8(3)
_computing_cell_refinement 'CrystalClear (Rigaku, 2005)'
_computing_data_collection 'CrystalClear (Rigaku, 2005)'
_computing_data_reduction 'CrystalClear (Rigaku, 2005)'
_computing_molecular_graphics 'SHELXTL (Sheldrick, 2008)'
_computing_publication_material 'SHELXTL (Sheldrick, 2008)'
_computing_structure_refinement 'SHELXL97 (Sheldrick, 2008)'
_computing_structure_solution 'SHELXS97 (Sheldrick, 2008)'
_diffrn_ambient_temperature 298(2)
_diffrn_detector_area_resol_mean 13.6612
_diffrn_measured_fraction_theta_full 0.999
_diffrn_measured_fraction_theta_max 0.999
_diffrn_measurement_device_type 'Rigaku Mercury2'
_diffrn_measurement_method 'CCD profile fitting'
_diffrn_radiation_monochromator graphite
_diffrn_radiation_source 'fine-focus sealed tube'
_diffrn_radiation_type MoK\a
_diffrn_radiation_wavelength 0.71073
_diffrn_reflns_av_R_equivalents 0.0358
_diffrn_reflns_av_sigmaI/netI 0.0268
_diffrn_reflns_limit_h_max 6
_diffrn_reflns_limit_h_min -6
_diffrn_reflns_limit_k_max 19
_diffrn_reflns_limit_k_min -19
_diffrn_reflns_limit_l_max 15
_diffrn_reflns_limit_l_min -15
_diffrn_reflns_number 9546
_diffrn_reflns_theta_full 27.47
_diffrn_reflns_theta_max 27.47
_diffrn_reflns_theta_min 3.24
_exptl_absorpt_coefficient_mu 0.425
_exptl_absorpt_correction_T_max 1.000
_exptl_absorpt_correction_T_min 0.872
_exptl_absorpt_correction_type multi-scan
_exptl_absorpt_process_details '(CrystalClear; Rigaku, 2005)'
_exptl_crystal_colour colourless
_exptl_crystal_density_diffrn 1.786
_exptl_crystal_density_method 'not measured'
_exptl_crystal_description block
_exptl_crystal_F_000 504
_exptl_crystal_size_max 0.30
_exptl_crystal_size_mid 0.25
_exptl_crystal_size_min 0.20
_refine_diff_density_max 0.290
_refine_diff_density_min -0.367
_refine_ls_extinction_coef 0.032(3)
_refine_ls_extinction_expression Fc^*^=kFc[1+0.001xFc^2^\l^3^/sin(2\q)]^-1/4^
_refine_ls_extinction_method 'SHELXL97 (Sheldrick, 2008)'
_refine_ls_goodness_of_fit_ref 1.091
_refine_ls_hydrogen_treatment constr
_refine_ls_matrix_type full
_refine_ls_number_parameters 146
_refine_ls_number_reflns 2108
_refine_ls_number_restraints 0
_refine_ls_restrained_S_all 1.091
_refine_ls_R_factor_all 0.0413
_refine_ls_R_factor_gt 0.0352
_refine_ls_shift/su_max 0.000
_refine_ls_shift/su_mean 0.000
_refine_ls_structure_factor_coef Fsqd
_refine_ls_weighting_details 'calc w=1/[\s^2^(Fo^2^)+(0.0391P)^2^+0.4636P] where P=(Fo^2^+2Fc^2^)/3'
_refine_ls_weighting_scheme calc
_refine_ls_wR_factor_gt 0.0890
_refine_ls_wR_factor_ref 0.0925
_reflns_number_gt 1849
_reflns_number_total 2108
_reflns_threshold_expression I>2\s(I)
_cod_data_source_file cv2545.cif
_cod_data_source_block I
_cod_original_sg_symbol_H-M 'P 21/n'
_cod_database_code 2221977
_cod_database_fobs_code 2221977

loop_
_symmetry_equiv_pos_as_xyz
'x, y, z'
'-x+1/2, y+1/2, -z+1/2'
'-x, -y, -z'
'x-1/2, -y-1/2, z-1/2'

loop_
_atom_site_type_symbol
_atom_site_label
_atom_site_fract_x
_atom_site_fract_y
_atom_site_fract_z
_atom_site_U_iso_or_equiv
_atom_site_adp_type
_atom_site_calc_flag
_atom_site_refinement_flags
_atom_site_occupancy
_atom_site_disorder_assembly
_atom_site_disorder_group
Cl Cl1 0.54774(8) 0.68556(3) 0.60933(3) 0.02861(15) Uani d . 1 . .
O O4 0.6154(3) 0.76134(10) 0.54624(12) 0.0425(4) Uani d . 1 . .
O O3 0.2704(3) 0.68626(10) 0.60633(13) 0.0433(4) Uani d . 1 . .
O O2 0.6150(3) 0.60331(10) 0.55912(15) 0.0524(4) Uani d . 1 . .
N N1 0.3679(3) 0.59831(10) 0.88383(13) 0.0307(3) Uani d . 1 . .
N N5 0.0708(3) 0.33991(11) 0.61681(12) 0.0317(3) Uani d . 1 . .
H H5A -0.0101 0.3029 0.5673 0.038 Uiso calc R 1 . .
N N4 0.7318(3) 0.51759(10) 0.89177(13) 0.0325(4) Uani d . 1 . .
C C3 0.3301(3) 0.45759(11) 0.77061(13) 0.0247(3) Uani d . 1 . .
C C6 0.4761(3) 0.52315(11) 0.85006(13) 0.0246(3) Uani d . 1 . .
N N2 0.5614(3) 0.64262(10) 0.94760(13) 0.0327(4) Uani d . 1 . .
C C5 0.2877(4) 0.31159(12) 0.68590(16) 0.0337(4) Uani d . 1 . .
H H5 0.3471 0.2526 0.6810 0.040 Uiso calc R 1 . .
N N3 0.7722(3) 0.59329(10) 0.95023(13) 0.0325(4) Uani d . 1 . .
H H3A 0.9246 0.6090 0.9871 0.039 Uiso calc R 1 . .
O O1 0.6915(3) 0.69193(12) 0.72169(12) 0.0516(4) Uani d . 1 . .
C C2 0.0996(3) 0.48426(12) 0.69840(15) 0.0298(4) Uani d . 1 . .
H H2 0.0327 0.5423 0.7026 0.036 Uiso calc R 1 . .
C C4 0.4234(4) 0.37000(12) 0.76447(15) 0.0308(4) Uani d . 1 . .
H H4 0.5756 0.3511 0.8129 0.037 Uiso calc R 1 . .
C C1 -0.0268(4) 0.42336(13) 0.62097(15) 0.0334(4) Uani d . 1 . .
H H1 -0.1799 0.4401 0.5716 0.040 Uiso calc R 1 . .

loop_
_atom_site_aniso_label
_atom_site_aniso_U_11
_atom_site_aniso_U_22
_atom_site_aniso_U_33
_atom_site_aniso_U_12
_atom_site_aniso_U_13
_atom_site_aniso_U_23
Cl1 0.0264(2) 0.0283(2) 0.0283(2) -0.00122(15) -0.00104(16) 0.00377(16)
O4 0.0439(8) 0.0389(8) 0.0435(8) -0.0015(6) 0.0060(6) 0.0151(6)
O3 0.0268(7) 0.0536(9) 0.0482(8) -0.0018(6) 0.0044(6) -0.0002(7)
O2 0.0510(9) 0.0366(8) 0.0687(11) 0.0080(7) 0.0098(8) -0.0074(7)
N1 0.0302(8) 0.0249(8) 0.0349(8) -0.0011(6) 0.0013(6) -0.0052(6)
N5 0.0349(8) 0.0290(8) 0.0287(8) -0.0066(6) 0.0006(6) -0.0077(6)
N4 0.0284(8) 0.0285(8) 0.0371(8) 0.0002(6) -0.0016(6) -0.0049(6)
C3 0.0260(8) 0.0227(8) 0.0247(8) -0.0023(6) 0.0036(6) -0.0002(6)
C6 0.0262(8) 0.0215(8) 0.0244(8) 0.0000(6) 0.0012(6) 0.0007(6)
N2 0.0346(8) 0.0266(8) 0.0344(8) -0.0041(6) 0.0014(6) -0.0049(6)
C5 0.0423(11) 0.0224(9) 0.0348(10) 0.0007(7) 0.0037(8) -0.0026(7)
N3 0.0289(8) 0.0293(8) 0.0348(8) -0.0038(6) -0.0038(6) -0.0047(6)
O1 0.0471(9) 0.0699(11) 0.0306(8) -0.0147(7) -0.0092(6) 0.0103(7)
C2 0.0291(9) 0.0249(9) 0.0328(9) 0.0015(7) 0.0003(7) -0.0014(7)
C4 0.0331(9) 0.0247(9) 0.0304(9) 0.0024(7) -0.0030(7) -0.0009(7)
C1 0.0294(9) 0.0345(10) 0.0325(9) -0.0008(7) -0.0027(7) -0.0011(8)

loop_
_atom_type_symbol
_atom_type_description
_atom_type_scat_dispersion_real
_atom_type_scat_dispersion_imag
_atom_type_scat_source
C C 0.0033 0.0016 'International Tables Vol C Tables 4.2.6.8 and 6.1.1.4'
H H 0.0000 0.0000 'International Tables Vol C Tables 4.2.6.8 and 6.1.1.4'
N N 0.0061 0.0033 'International Tables Vol C Tables 4.2.6.8 and 6.1.1.4'
O O 0.0106 0.0060 'International Tables Vol C Tables 4.2.6.8 and 6.1.1.4'
Cl Cl 0.1484 0.1585 'International Tables Vol C Tables 4.2.6.8 and 6.1.1.4'

loop_
_geom_angle_atom_site_label_1
_geom_angle_atom_site_label_2
_geom_angle_atom_site_label_3
_geom_angle_site_symmetry_1
_geom_angle_site_symmetry_3
_geom_angle
_geom_angle_publ_flag
O1 Cl1 O2 . . 110.02(11) ?
O1 Cl1 O3 . . 110.48(10) ?
O2 Cl1 O3 . . 109.06(9) ?
O1 Cl1 O4 . . 109.12(9) ?
O2 Cl1 O4 . . 108.60(10) ?
O3 Cl1 O4 . . 109.53(9) ?
N2 N1 C6 . . 105.96(15) ?
C5 N5 C1 . . 122.96(15) ?
C5 N5 H5A . . 118.5 ?
C1 N5 H5A . . 118.5 ?
N3 N4 C6 . . 101.09(14) ?
C4 C3 C2 . . 119.59(15) ?
C4 C3 C6 . . 120.69(15) ?
C2 C3 C6 . . 119.70(15) ?
N4 C6 N1 . . 112.45(15) ?
N4 C6 C3 . . 123.79(15) ?
N1 C6 C3 . . 123.66(15) ?
N3 N2 N1 . . 105.86(15) ?
N5 C5 C4 . . 119.66(17) ?
N5 C5 H5 . . 120.2 ?
C4 C5 H5 . . 120.2 ?
N2 N3 N4 . . 114.64(14) ?
N2 N3 H3A . . 122.7 ?
N4 N3 H3A . . 122.7 ?
C1 C2 C3 . . 118.82(16) ?
C1 C2 H2 . . 120.6 ?
C3 C2 H2 . . 120.6 ?
C5 C4 C3 . . 119.14(16) ?
C5 C4 H4 . . 120.4 ?
C3 C4 H4 . . 120.4 ?
N5 C1 C2 . . 119.82(16) ?
N5 C1 H1 . . 120.1 ?
C2 C1 H1 . . 120.1 ?

loop_
_geom_bond_atom_site_label_1
_geom_bond_atom_site_label_2
_geom_bond_site_symmetry_2
_geom_bond_distance
_geom_bond_publ_flag
Cl1 O1 . 1.4285(15) ?
Cl1 O2 . 1.4363(15) ?
Cl1 O3 . 1.4363(15) ?
Cl1 O4 . 1.4433(14) ?
N1 N2 . 1.315(2) ?
N1 C6 . 1.347(2) ?
N5 C5 . 1.332(2) ?
N5 C1 . 1.338(2) ?
N5 H5A . 0.8600 ?
N4 N3 . 1.321(2) ?
N4 C6 . 1.327(2) ?
C3 C4 . 1.389(2) ?
C3 C2 . 1.394(2) ?
C3 C6 . 1.469(2) ?
N2 N3 . 1.312(2) ?
C5 C4 . 1.375(2) ?
C5 H5 . 0.9300 ?
N3 H3A . 0.8600 ?
C2 C1 . 1.373(2) ?
C2 H2 . 0.9300 ?
C4 H4 . 0.9300 ?
C1 H1 . 0.9300 ?

loop_
_geom_hbond_atom_site_label_D
_geom_hbond_atom_site_label_H
_geom_hbond_atom_site_label_A
_geom_hbond_site_symmetry_A
_geom_hbond_distance_DH
_geom_hbond_distance_HA
_geom_hbond_distance_DA
_geom_hbond_angle_DHA
N5 H5A O3 3_566 0.86 2.28 2.964(2) 136.4
N5 H5A N2 2_546 0.86 2.38 3.059(2) 135.7
N3 H3A O4 4_676 0.86 2.21 2.884(2) 135.2

loop_
_cod_related_entry_id
_cod_related_entry_database
_cod_related_entry_code
1 ChemSpider 30655781
